data_1549636
loop_
_publ_author_name
'Lyu, Hairong'
'Quan, Yangjian'
'Xie, Zuowei'

_publ_section_title
;
 Rhodium catalyzed cascade cyclization featuring B-H and C-H activation:
 one-step construction of carborane-fused N-polyheterocycles.
;
_journal_issue 30
_journal_name_full 'Chemical science'
_journal_page_first 6390
_journal_page_last 6394
_journal_paper_doi 10.1039/c8sc01568f
_journal_volume 9
_journal_year 2018
_chemical_formula_sum 'C18 H22 B10 N'
_chemical_formula_weight 360.46
_space_group_crystal_system orthorhombic
_space_group_IT_number 40
_space_group_name_Hall 'A 2 -2a'
_space_group_name_H-M_alt 'A m a 2'
_symmetry_space_group_name_Hall 'A 2 -2a'
_symmetry_space_group_name_H-M 'A m a 2'
_atom_sites_solution_hydrogens mixed
_audit_creation_method SHELXL-2014/6
_audit_update_record
;
2018-02-12 deposited with the CCDC.
2018-06-28 downloaded from the CCDC.
;
_cell_angle_alpha 90
_cell_angle_beta 90
_cell_angle_gamma 90
_cell_formula_units_Z 4
_cell_length_a 7.2240(3)
_cell_length_b 24.5840(11)
_cell_length_c 11.2382(5)
_cell_measurement_reflns_used 203
_cell_measurement_temperature 297(2)
_cell_measurement_theta_max 15
_cell_measurement_theta_min 15
_cell_volume 1995.85(15)
_computing_cell_refinement 'BRUKER D8VENTURE DIFFRACTOMETER'
_computing_data_collection 'BRUKER D8VENTURE DIFFRACTOMETER'
_computing_data_reduction 'BRUKER D8VENTURE DIFFRACTOMETER'
_computing_molecular_graphics 'BRUKER SHELXTL'
_computing_publication_material 'BRUKER SHELXTL'
_computing_structure_refinement 'SHELXL-2014/6 (Sheldrick, 2014)'
_diffrn_ambient_temperature 297(2)
_diffrn_measured_fraction_theta_full 0.991
_diffrn_measured_fraction_theta_max 0.991
_diffrn_measurement_device_type 'BRUKER D8VENTURE DIFFRACTOMETER'
_diffrn_measurement_method 'PHI & OMEGA SCAN'
_diffrn_radiation_type MoK\a
_diffrn_radiation_wavelength 0.71073
_diffrn_reflns_av_R_equivalents 0.0382
_diffrn_reflns_av_unetI/netI 0.0161
_diffrn_reflns_Laue_measured_fraction_full 0.991
_diffrn_reflns_Laue_measured_fraction_max 0.991
_diffrn_reflns_limit_h_max 8
_diffrn_reflns_limit_h_min -8
_diffrn_reflns_limit_k_max 29
_diffrn_reflns_limit_k_min -29
_diffrn_reflns_limit_l_max 13
_diffrn_reflns_limit_l_min -13
_diffrn_reflns_number 25052
_diffrn_reflns_point_group_measured_fraction_full 0.993
_diffrn_reflns_point_group_measured_fraction_max 0.993
_diffrn_reflns_theta_full 25.242
_diffrn_reflns_theta_max 25.234
_diffrn_reflns_theta_min 3.315
_exptl_absorpt_coefficient_mu 0.061
_exptl_absorpt_correction_T_max 0.7456
_exptl_absorpt_correction_T_min 0.6689
_exptl_absorpt_correction_type multi-scan
_exptl_crystal_colour colourless
_exptl_crystal_density_diffrn 1.200
_exptl_crystal_description block
_exptl_crystal_F_000 748
_exptl_crystal_size_max 0.500
_exptl_crystal_size_mid 0.400
_exptl_crystal_size_min 0.300
_refine_diff_density_max 0.169
_refine_diff_density_min -0.174
_refine_diff_density_rms 0.034
_refine_ls_abs_structure_details
;
 Flack x determined using 793 quotients [(I+)-(I-)]/[(I+)+(I-)]
 (Parsons, Flack and Wagner, Acta Cryst. B69 (2013) 249-259).
;
_refine_ls_abs_structure_Flack 1.7(7)
_refine_ls_extinction_method none
_refine_ls_goodness_of_fit_ref 1.054
_refine_ls_hydrogen_treatment mixed
_refine_ls_matrix_type full
_refine_ls_number_parameters 174
_refine_ls_number_reflns 1961
_refine_ls_number_restraints 1
_refine_ls_restrained_S_all 1.054
_refine_ls_R_factor_all 0.0542
_refine_ls_R_factor_gt 0.0496
_refine_ls_shift/su_max 0.001
_refine_ls_shift/su_mean 0.000
_refine_ls_structure_factor_coef Fsqd
_refine_ls_weighting_details 'w=1/[\s^2^(Fo^2^)+(0.1017P)^2^+0.3867P] where P=(Fo^2^+2Fc^2^)/3'
_refine_ls_weighting_scheme calc
_refine_ls_wR_factor_gt 0.1390
_refine_ls_wR_factor_ref 0.1439
_reflns_Friedel_coverage 0.900
_reflns_Friedel_fraction_full 0.995
_reflns_Friedel_fraction_max 0.995
_reflns_number_gt 1786
_reflns_number_total 1961
_reflns_threshold_expression 'I > 2\s(I)'
_cod_data_source_file c8sc01568f2.cif
_cod_data_source_block LHR735
_cod_depositor_comments 'Adding full bibliography for 1549634--1549636.cif.'
_cod_database_code 1549636
_shelx_space_group_comment
;
The symmetry employed for this shelxl refinement is uniquely defined
by the following loop, which should always be used as a source of
symmetry information in preference to the above space-group names.
They are only intended as comments.
;
_shelx_estimated_absorpt_t_min 0.970
_shelx_estimated_absorpt_t_max 0.982
_shelxl_version_number 2014/6

loop_
_space_group_symop_operation_xyz
'x, y, z'
'-x, -y, z'
'x+1/2, -y, z'
'-x+1/2, y, z'
'x, y+1/2, z+1/2'
'-x, -y+1/2, z+1/2'
'x+1/2, -y+1/2, z+1/2'
'-x+1/2, y+1/2, z+1/2'

loop_
_atom_site_label
_atom_site_type_symbol
_atom_site_fract_x
_atom_site_fract_y
_atom_site_fract_z
_atom_site_U_iso_or_equiv
_atom_site_adp_type
_atom_site_occupancy
_atom_site_site_symmetry_order
_atom_site_calc_flag
_atom_site_refinement_flags_posn
_atom_site_refinement_flags_adp
_atom_site_refinement_flags_occupancy
N1 N 0.7500 0.04037(13) 0.6453(3) 0.0449(8) Uani 1 2 d S T P
C1 C 0.7500 0.13260(15) 0.5638(4) 0.0463(9) Uani 1 2 d S T P
C2 C 0.6322(7) 0.12933(15) 0.4361(3) 0.0740(11) Uani 0.5 1 d . . P
B6 B 0.6322(7) 0.12933(15) 0.4361(3) 0.0740(11) Uani 0.5 1 d . . P
C11 C 0.5401(14) 0.0807(3) 0.4089(8) 0.090(3) Uani 0.5 1 d . . P
H11A H 0.4784 0.0843 0.3337 0.135 Uiso 0.5 1 calc R U P
H11B H 0.6282 0.0515 0.4047 0.135 Uiso 0.5 1 calc R U P
H11C H 0.4506 0.0730 0.4698 0.135 Uiso 0.5 1 calc R U P
C12 C 0.7500 0.09326(14) 0.6639(4) 0.0403(9) Uani 1 2 d S T P
C13 C 0.7500 0.11907(14) 0.7737(4) 0.0434(9) Uani 1 2 d S T P
C14 C 0.7500 0.18127(16) 0.7671(5) 0.0605(11) Uani 1 2 d S T P
H14A H 0.8592 0.1962 0.8053 0.073 Uiso 0.5 1 calc R U P
H14B H 0.6408 0.1962 0.8053 0.073 Uiso 0.5 1 calc R U P
C15 C 0.7500 0.08783(16) 0.8759(4) 0.0435(9) Uani 1 2 d S T P
C16 C 0.7500 0.1174(2) 0.9941(5) 0.0715(14) Uani 1 2 d S T P
C17 C 0.7500 0.03010(16) 0.8627(4) 0.0424(9) Uani 1 2 d S T P
C18 C 0.7500 -0.00934(18) 0.9604(4) 0.0538(10) Uani 1 2 d S T P
C19 C 0.7500 0.0034(3) 1.0802(5) 0.131(4) Uani 1 2 d S T P
H19A H 0.7500 0.0398 1.1028 0.157 Uiso 1 2 calc R U P
C20 C 0.7500 -0.0357(3) 1.1666(6) 0.138(4) Uani 1 2 d S T P
H20A H 0.7500 -0.0250 1.2460 0.166 Uiso 1 2 calc R U P
C21 C 0.7500 -0.0896(3) 1.1408(6) 0.093(2) Uani 1 2 d S T P
H21A H 0.7500 -0.1155 1.2012 0.112 Uiso 1 2 calc R U P
C22 C 0.7500 -0.10469(19) 1.0258(5) 0.0687(13) Uani 1 2 d S T P
H22A H 0.7500 -0.1415 1.0064 0.082 Uiso 1 2 calc R U P
C23 C 0.7500 -0.06530(16) 0.9337(4) 0.0520(11) Uani 1 2 d S T P
C24 C 0.7500 -0.08378(16) 0.8134(5) 0.0574(11) Uani 1 2 d S T P
H24A H 0.7500 -0.1209 0.7974 0.069 Uiso 1 2 calc R U P
C25 C 0.7500 -0.04822(16) 0.7235(4) 0.0526(10) Uani 1 2 d S T P
H25A H 0.7500 -0.0609 0.6456 0.063 Uiso 1 2 calc R U P
C26 C 0.7500 0.00902(14) 0.7452(3) 0.0414(9) Uani 1 2 d S T P
B3 B 0.5514(5) 0.16936(15) 0.5523(4) 0.0601(9) Uani 1 1 d . . .
H3 H 0.4312 0.1697 0.6124 0.072 Uiso 1 1 calc R U .
B4 B 0.7500 0.19466(18) 0.6289(5) 0.0526(11) Uani 1 2 d S T P
B5 B 0.5528(7) 0.19451(18) 0.4068(4) 0.0770(13) Uani 1 1 d . . .
H5 H 0.4342 0.2137 0.3620 0.092 Uiso 1 1 calc R U .
B7 B 0.6260(6) 0.23681(15) 0.5267(4) 0.0678(10) Uani 1 1 d . . .
H7 H 0.5454 0.2722 0.5566 0.081 Uiso 1 1 calc R U .
B8 B 0.7500 0.1676(3) 0.3335(6) 0.0835(19) Uani 1 2 d S T P
H8 H 0.7500 0.1733 0.2365 0.100 Uiso 1 2 calc R U P
B9 B 0.7500 0.2367(3) 0.3911(7) 0.0770(18) Uani 1 2 d S T P
H9 H 0.7500 0.2726 0.3326 0.092 Uiso 1 2 calc R U P
H16A H 0.806(5) 0.1584(17) 0.974(4) 0.023(12) Uiso 0.5 1 d . . P
H16B H 0.852(6) 0.1132(17) 1.043(4) 0.104(15) Uiso 1 1 d . . .

loop_
_atom_site_aniso_label
_atom_site_aniso_U_11
_atom_site_aniso_U_22
_atom_site_aniso_U_33
_atom_site_aniso_U_23
_atom_site_aniso_U_13
_atom_site_aniso_U_12
N1 0.0515(18) 0.0363(15) 0.0469(18) -0.0071(14) 0.000 0.000
C1 0.054(2) 0.0345(19) 0.050(2) -0.0018(16) 0.000 0.000
C2 0.102(3) 0.063(2) 0.057(2) 0.0137(16) -0.019(2) -0.004(2)
B6 0.102(3) 0.063(2) 0.057(2) 0.0137(16) -0.019(2) -0.004(2)
C11 0.131(8) 0.069(4) 0.070(4) -0.002(3) -0.039(5) -0.020(5)
C12 0.0370(18) 0.0352(18) 0.049(2) -0.0001(16) 0.000 0.000
C13 0.0423(19) 0.0335(18) 0.055(2) -0.0094(17) 0.000 0.000
C14 0.085(3) 0.0346(19) 0.062(3) -0.0026(18) 0.000 0.000
C15 0.0410(18) 0.0391(19) 0.050(2) -0.0035(17) 0.000 0.000
C16 0.100(4) 0.059(3) 0.055(3) -0.010(2) 0.000 0.000
C17 0.0394(18) 0.037(2) 0.051(2) 0.0013(17) 0.000 0.000
C18 0.058(2) 0.048(2) 0.055(2) 0.0074(19) 0.000 0.000
C19 0.276(12) 0.061(3) 0.056(3) 0.008(3) 0.000 0.000
C20 0.270(12) 0.086(4) 0.059(4) 0.018(3) 0.000 0.000
C21 0.133(6) 0.074(4) 0.072(4) 0.029(3) 0.000 0.000
C22 0.075(3) 0.052(3) 0.079(4) 0.024(2) 0.000 0.000
C23 0.042(2) 0.046(2) 0.067(3) 0.011(2) 0.000 0.000
C24 0.066(3) 0.0280(17) 0.078(3) -0.003(2) 0.000 0.000
C25 0.060(2) 0.038(2) 0.060(3) -0.0066(19) 0.000 0.000
C26 0.0388(18) 0.0339(18) 0.051(2) 0.0007(15) 0.000 0.000
B3 0.0511(18) 0.0533(18) 0.076(2) 0.0117(17) -0.0059(17) 0.0034(15)
B4 0.064(3) 0.0290(18) 0.065(3) -0.003(2) 0.000 0.000
B5 0.080(3) 0.067(2) 0.084(3) 0.026(2) -0.024(2) -0.0035(19)
B7 0.071(2) 0.0460(16) 0.087(3) 0.0171(17) 0.002(2) 0.0118(17)
B8 0.119(6) 0.073(4) 0.058(3) 0.016(3) 0.000 0.000
B9 0.083(4) 0.056(3) 0.091(4) 0.028(3) 0.000 0.000

loop_
_atom_type_symbol
_atom_type_description
_atom_type_scat_dispersion_real
_atom_type_scat_dispersion_imag
_atom_type_scat_source
C C 0.0033 0.0016 'International Tables Vol C Tables 4.2.6.8 and 6.1.1.4'
H H 0.0000 0.0000 'International Tables Vol C Tables 4.2.6.8 and 6.1.1.4'
B B 0.0013 0.0007 'International Tables Vol C Tables 4.2.6.8 and 6.1.1.4'
N N 0.0061 0.0033 'International Tables Vol C Tables 4.2.6.8 and 6.1.1.4'

loop_
_geom_angle_atom_site_label_1
_geom_angle_atom_site_label_2
_geom_angle_atom_site_label_3
_geom_angle
_geom_angle_site_symmetry_1
_geom_angle_site_symmetry_3
C12 N1 C26 115.4(3) . .
C12 C1 B6 128.3(3) . 4_655
C12 C1 C2 128.3(3) . 4_655
B6 C1 C2 0.0 4_655 4_655
C12 C1 C2 128.3(3) . .
B6 C1 C2 61.2 4_655 .
C2 C1 C2 61.2(4) 4_655 .
C12 C1 B4 105.1(3) . .
B6 C1 B4 114.5(3) 4_655 .
C2 C1 B4 114.5(3) 4_655 .
C2 C1 B4 114.5(3) . .
C12 C1 B3 113.8(2) . .
B6 C1 B3 113.0(3) 4_655 .
C2 C1 B3 113.0(3) 4_655 .
C2 C1 B3 62.0(2) . .
B4 C1 B3 63.49(19) . .
C12 C1 B3 113.8(2) . 4_655
B6 C1 B3 62.0(2) 4_655 4_655
C2 C1 B3 62.0(2) 4_655 4_655
C2 C1 B3 113.0(3) . 4_655
B4 C1 B3 63.49(19) . 4_655
B3 C1 B3 115.1(3) . 4_655
C11 C2 C1 118.0(4) . .
C11 C2 B6 118.3(5) . 4_655
C1 C2 B6 59.38(18) . 4_655
C11 C2 C2 118.3(5) . 4_655
C1 C2 C2 59.38(18) . 4_655
B6 C2 C2 0.0 4_655 4_655
C11 C2 B8 123.9(5) . .
C1 C2 B8 107.4(3) . .
B6 C2 B8 60.21(18) 4_655 .
C2 C2 B8 60.21(18) 4_655 .
C11 C2 B5 126.2(5) . .
C1 C2 B5 106.7(3) . .
B6 C2 B5 109.3(2) 4_655 .
C2 C2 B5 109.3(2) 4_655 .
B8 C2 B5 61.9(3) . .
C11 C2 B3 119.2(6) . .
C1 C2 B3 59.83(19) . .
B6 C2 B3 109.63(18) 4_655 .
C2 C2 B3 109.63(18) 4_655 .
B8 C2 B3 111.2(4) . .
B5 C2 B3 60.5(2) . .
N1 C12 C13 126.3(3) . .
N1 C12 C1 121.6(3) . .
C13 C12 C1 112.1(3) . .
C15 C13 C12 119.0(3) . .
C15 C13 C14 126.5(4) . .
C12 C13 C14 114.4(4) . .
C13 C14 B4 104.8(4) . .
C13 C15 C17 117.8(4) . .
C13 C15 C16 117.6(4) . .
C17 C15 C16 124.7(4) . .
C26 C17 C15 117.4(3) . .
C26 C17 C18 117.1(4) . .
C15 C17 C18 125.4(4) . .
C19 C18 C23 115.4(5) . .
C19 C18 C17 125.5(5) . .
C23 C18 C17 119.1(4) . .
C20 C19 C18 122.2(6) . .
C21 C20 C19 122.4(7) . .
C22 C21 C20 118.4(5) . .
C21 C22 C23 120.9(5) . .
C18 C23 C22 120.8(4) . .
C18 C23 C24 120.9(4) . .
C22 C23 C24 118.3(4) . .
C25 C24 C23 120.5(4) . .
C24 C25 C26 121.1(4) . .
N1 C26 C17 124.1(3) . .
N1 C26 C25 114.7(3) . .
C17 C26 C25 121.2(4) . .
C1 B3 C2 58.2(2) . .
C1 B3 B5 104.7(3) . .
C2 B3 B5 59.7(2) . .
C1 B3 B7 104.7(3) . .
C2 B3 B7 107.9(3) . .
B5 B3 B7 60.9(2) . .
C1 B3 B4 58.0(2) . .
C2 B3 B4 106.9(3) . .
B5 B3 B4 108.9(3) . .
B7 B3 B4 60.4(2) . .
C14 B4 C1 103.6(3) . .
C14 B4 B3 113.5(2) . .
C1 B4 B3 58.49(18) . .
C14 B4 B3 113.5(2) . 4_655
C1 B4 B3 58.49(18) . 4_655
B3 B4 B3 107.0(4) . 4_655
C14 B4 B7 138.5(3) . .
C1 B4 B7 104.2(3) . .
B3 B4 B7 59.3(2) . .
B3 B4 B7 107.2(3) 4_655 .
C14 B4 B7 138.5(3) . 4_655
C1 B4 B7 104.2(3) . 4_655
B3 B4 B7 107.2(3) . 4_655
B3 B4 B7 59.3(2) 4_655 4_655
B7 B4 B7 60.1(3) . 4_655
C2 B5 B3 59.8(2) . .
C2 B5 B9 107.1(3) . .
B3 B5 B9 107.8(4) . .
C2 B5 B8 58.5(3) . .
B3 B5 B8 107.9(3) . .
B9 B5 B8 61.7(3) . .
C2 B5 B7 107.3(3) . .
B3 B5 B7 60.1(2) . .
B9 B5 B7 59.7(3) . .
B8 B5 B7 109.3(3) . .
B3 B7 B9 107.1(3) . .
B3 B7 B5 59.0(2) . .
B9 B7 B5 59.9(3) . .
B3 B7 B4 60.28(19) . .
B9 B7 B4 107.4(3) . .
B5 B7 B4 107.2(3) . .
B3 B7 B7 107.76(17) . 4_655
B9 B7 B7 59.56(19) . 4_655
B5 B7 B7 107.3(2) . 4_655
B4 B7 B7 59.93(16) . 4_655
C2 B8 B6 59.6 . 4_655
C2 B8 C2 59.6(4) . 4_655
B6 B8 C2 0.0 4_655 4_655
C2 B8 B5 107.0(4) . 4_655
B6 B8 B5 59.6(2) 4_655 4_655
C2 B8 B5 59.6(2) 4_655 4_655
C2 B8 B5 59.6(2) . .
B6 B8 B5 107.0(4) 4_655 .
C2 B8 B5 107.0(4) 4_655 .
B5 B8 B5 106.9(5) 4_655 .
C2 B8 B9 105.9(4) . .
B6 B8 B9 105.9(4) 4_655 .
C2 B8 B9 105.9(4) 4_655 .
B5 B8 B9 59.1(3) 4_655 .
B5 B8 B9 59.1(3) . .
B7 B9 B7 60.9(4) . 4_655
B7 B9 B5 60.5(3) . .
B7 B9 B5 108.8(4) 4_655 .
B7 B9 B5 108.8(4) . 4_655
B7 B9 B5 60.5(3) 4_655 4_655
B5 B9 B5 107.1(4) . 4_655
B7 B9 B8 107.9(3) . .
B7 B9 B8 107.9(3) 4_655 .
B5 B9 B8 59.2(3) . .
B5 B9 B8 59.2(3) 4_655 .

loop_
_geom_bond_atom_site_label_1
_geom_bond_atom_site_label_2
_geom_bond_distance
_geom_bond_site_symmetry_2
N1 C12 1.317(5) .
N1 C26 1.361(5) .
C1 C12 1.483(5) .
C1 B6 1.671(5) 4_655
C1 C2 1.671(5) 4_655
C1 C2 1.671(5) .
C1 B4 1.692(6) .
C1 B3 1.700(4) .
C1 B3 1.700(4) 4_655
C2 C11 1.402(9) .
C2 B6 1.703(9) 4_655
C2 C2 1.703(9) 4_655
C2 B8 1.713(7) .
C2 B5 1.733(6) .
C2 B3 1.736(6) .
C12 C13 1.388(5) .
C13 C15 1.382(6) .
C13 C14 1.531(5) .
C14 B4 1.587(7) .
C15 C17 1.427(5) .
C15 C16 1.514(6) .
C17 C26 1.418(5) .
C17 C18 1.465(6) .
C18 C19 1.383(8) .
C18 C23 1.408(6) .
C19 C20 1.367(8) .
C20 C21 1.355(10) .
C21 C22 1.345(9) .
C22 C23 1.417(6) .
C23 C24 1.426(7) .
C24 C25 1.335(7) .
C25 C26 1.428(5) .
B3 B5 1.748(6) .
B3 B7 1.767(5) .
B3 B4 1.785(5) .
B4 B3 1.785(5) 4_655
B4 B7 1.787(6) .
B4 B7 1.787(6) 4_655
B5 B9 1.772(6) .
B5 B8 1.774(7) .
B5 B7 1.782(7) .
B7 B9 1.768(8) .
B7 B7 1.791(8) 4_655
B8 B6 1.714(7) 4_655
B8 C2 1.714(7) 4_655
B8 B5 1.774(7) 4_655
B8 B9 1.819(10) .
B9 B7 1.768(8) 4_655
B9 B5 1.772(6) 4_655
